data_1518630
loop_
_publ_author_name
'Wu, Taizong'
'Wang, Qian'
'Jiang, Cheng'
'Morris-Natschke, Susan L'
'Cui, Hui'
'Wang, Yan'
'Yan, Yuan'
'Xu, Jun'
'Lee, Kuo-Hsiung'
'Gu, Qiong'

_publ_section_title
;
 neo-Clerodane Diterpenoids from Scutellaria barbata with Activity against
 Epstein-Barr Virus Lytic Replication.
;
_journal_issue 3
_journal_name_full 'Journal of natural products'
_journal_page_first 500
_journal_page_last 509
_journal_paper_doi 10.1021/np500988m
_journal_volume 78
_journal_year 2015
_chemical_absolute_configuration ad
_chemical_formula_moiety 'C34 H38 O8'
_chemical_formula_sum 'C34 H38 O8'
_chemical_formula_weight 574.64
_chemical_name_systematic
;
 ? 
;
_space_group_crystal_system orthorhombic
_space_group_IT_number 19
_space_group_name_Hall 'P 2ac 2ab'
_space_group_name_H-M_alt 'P 21 21 21'
_symmetry_space_group_name_Hall 'P 2ac 2ab'
_symmetry_space_group_name_H-M 'P 21 21 21'
_atom_sites_solution_hydrogens geom
_atom_sites_solution_primary direct
_atom_sites_solution_secondary difmap
_audit_creation_date 2014-09-10
_audit_creation_method
;
Olex2 1.2
(compiled 2014.08.28 svn.r2986 for OlexSys, GUI svn.r4874)
;
_cell_angle_alpha 90.00
_cell_angle_beta 90.00
_cell_angle_gamma 90.00
_cell_formula_units_Z 4
_cell_length_a 9.67492(11)
_cell_length_b 14.41358(14)
_cell_length_c 20.62930(17)
_cell_measurement_reflns_used 18904
_cell_measurement_temperature 100(2)
_cell_measurement_theta_max 71.5968
_cell_measurement_theta_min 2.1399
_cell_volume 2876.76(5)
_computing_cell_refinement
;
CrysAlisPro, Agilent Technologies,
Version 1.171.35.21 (release 20-01-2012 CrysAlis171 .NET)
(compiled Jan 23 2012,18:06:46)
;
_computing_data_collection
;
CrysAlisPro, Agilent Technologies,
Version 1.171.35.21 (release 20-01-2012 CrysAlis171 .NET)
(compiled Jan 23 2012,18:06:46)
;
_computing_data_reduction
;
CrysAlisPro, Agilent Technologies,
Version 1.171.35.21 (release 20-01-2012 CrysAlis171 .NET)
(compiled Jan 23 2012,18:06:46)
;
_computing_molecular_graphics 'Olex2 (Dolomanov et al., 2009)'
_computing_publication_material 'Olex2 (Dolomanov et al., 2009)'
_computing_structure_refinement 'XL (Sheldrick, 2008)'
_computing_structure_solution 'XS (Sheldrick, 2008)'
_diffrn_ambient_temperature 100(2)
_diffrn_detector_area_resol_mean 8.2417
_diffrn_measured_fraction_theta_full 1.000
_diffrn_measured_fraction_theta_max 1.000
_diffrn_measurement_details
;
  1 omega -106.00  -81.00   1.0000    1.5000
omega____ theta____ kappa____ phi______ frames
    -      -42.2034  -99.0000    0.0000 25

  2 omega -110.00  -15.00   1.0000    1.5000
omega____ theta____ kappa____ phi______ frames
    -      -42.2034  -57.0000 -150.0000 95

  3 omega   77.00  119.00   1.0000    1.5000
omega____ theta____ kappa____ phi______ frames
    -       42.2034  125.0000  -30.0000 42

  4 omega   78.00  111.00   1.0000    1.5000
omega____ theta____ kappa____ phi______ frames
    -       42.2034  125.0000  150.0000 33

  5 omega   71.00  108.00   1.0000    5.0000
omega____ theta____ kappa____ phi______ frames
    -      100.0000  -94.0000   30.0000 37

  6 omega   26.00   65.00   1.0000    5.0000
omega____ theta____ kappa____ phi______ frames
    -      100.0000  -45.0000  150.0000 39

  7 omega   93.00  119.00   1.0000    5.0000
omega____ theta____ kappa____ phi______ frames
    -      100.0000 -125.0000  120.0000 26

  8 omega   68.00  117.00   1.0000    5.0000
omega____ theta____ kappa____ phi______ frames
    -      100.0000 -125.0000   60.0000 49

  9 omega   73.00  110.00   1.0000    5.0000
omega____ theta____ kappa____ phi______ frames
    -      100.0000  -99.0000  169.0000 37

 10 omega   17.00   43.00   1.0000    5.0000
omega____ theta____ kappa____ phi______ frames
    -      100.0000  -94.0000   30.0000 26

 11 omega   24.00   50.00   1.0000    5.0000
omega____ theta____ kappa____ phi______ frames
    -      100.0000 -101.0000  -50.0000 26

 12 omega   32.00   74.00   1.0000    5.0000
omega____ theta____ kappa____ phi______ frames
    -      100.0000  -77.0000   30.0000 42

 13 omega   80.00  129.00   1.0000    5.0000
omega____ theta____ kappa____ phi______ frames
    -      100.0000  -77.0000   30.0000 49

 14 omega   26.00   74.00   1.0000    5.0000
omega____ theta____ kappa____ phi______ frames
    -      100.0000  -45.0000   60.0000 48

 15 omega   16.00   51.00   1.0000    5.0000
omega____ theta____ kappa____ phi______ frames
    -      100.0000  -94.0000 -180.0000 35

 16 omega   17.00   63.00   1.0000    5.0000
omega____ theta____ kappa____ phi______ frames
    -      100.0000  -99.0000  169.0000 46

 17 omega   48.00   77.00   1.0000    5.0000
omega____ theta____ kappa____ phi______ frames
    -      100.0000  -45.0000  -60.0000 29

 18 omega   73.00   98.00   1.0000    5.0000
omega____ theta____ kappa____ phi______ frames
    -      100.0000  -94.0000 -180.0000 25

 19 omega   83.00  166.00   1.0000    5.0000
omega____ theta____ kappa____ phi______ frames
    -      100.0000   77.0000  120.0000 83

 20 omega   54.00   80.00   1.0000    5.0000
omega____ theta____ kappa____ phi______ frames
    -      100.0000  -61.0000 -180.0000 26

 21 omega  102.00  129.00   1.0000    5.0000
omega____ theta____ kappa____ phi______ frames
    -      100.0000  -61.0000 -180.0000 27

 22 omega   28.00   69.00   1.0000    5.0000
omega____ theta____ kappa____ phi______ frames
    -      100.0000  -30.0000    0.0000 41

 23 omega   92.00  118.00   1.0000    5.0000
omega____ theta____ kappa____ phi______ frames
    -      100.0000  129.0000  -51.0000 26

 24 omega   81.00  106.00   1.0000    5.0000
omega____ theta____ kappa____ phi______ frames
    -      100.0000 -101.0000  -50.0000 25

 25 omega   31.00   57.00   1.0000    5.0000
omega____ theta____ kappa____ phi______ frames
    -      100.0000 -125.0000  -60.0000 26

 26 omega   93.00  118.00   1.0000    5.0000
omega____ theta____ kappa____ phi______ frames
    -      100.0000 -125.0000  -60.0000 25

 27 omega  100.00  126.00   1.0000    5.0000
omega____ theta____ kappa____ phi______ frames
    -      100.0000   45.0000   90.0000 26

 28 omega   22.00   75.00   1.0000    5.0000
omega____ theta____ kappa____ phi______ frames
    -      100.0000  -15.0000    0.0000 53

 29 omega   31.00   70.00   1.0000    5.0000
omega____ theta____ kappa____ phi______ frames
    -      100.0000  -15.0000  120.0000 39

 30 omega   76.00  109.00   1.0000    5.0000
omega____ theta____ kappa____ phi______ frames
    -      100.0000  -94.0000 -120.0000 33

 31 omega    8.00  121.00   1.0000    1.5000
omega____ theta____ kappa____ phi______ frames
    -       42.2034   77.0000  -60.0000 113

 32 omega   15.00  115.00   1.0000    1.5000
omega____ theta____ kappa____ phi______ frames
    -       42.2034   57.0000  150.0000 100

 33 omega    2.00   98.00   1.0000    1.5000
omega____ theta____ kappa____ phi______ frames
    -       42.2034 -125.0000   90.0000 96

 34 omega   15.00  115.00   1.0000    1.5000
omega____ theta____ kappa____ phi______ frames
    -       42.2034   57.0000   60.0000 100
;
_diffrn_measurement_device_type 'Xcalibur, Onyx, Nova'
_diffrn_measurement_method '\w scans'
_diffrn_orient_matrix_UB_11 0.0067918000
_diffrn_orient_matrix_UB_12 -0.1019748000
_diffrn_orient_matrix_UB_13 0.0222235000
_diffrn_orient_matrix_UB_21 -0.1589528000
_diffrn_orient_matrix_UB_22 -0.0029140000
_diffrn_orient_matrix_UB_23 0.0038970000
_diffrn_orient_matrix_UB_31 -0.0067111000
_diffrn_orient_matrix_UB_32 -0.0319835000
_diffrn_orient_matrix_UB_33 -0.0711632000
_diffrn_radiation_monochromator mirror
_diffrn_radiation_type CuK\a
_diffrn_radiation_wavelength 1.54184
_diffrn_reflns_av_R_equivalents 0.0548
_diffrn_reflns_av_unetI/netI 0.0317
_diffrn_reflns_limit_h_max 11
_diffrn_reflns_limit_h_min -11
_diffrn_reflns_limit_k_max 17
_diffrn_reflns_limit_k_min -17
_diffrn_reflns_limit_l_max 19
_diffrn_reflns_limit_l_min -25
_diffrn_reflns_number 27926
_diffrn_reflns_theta_full 71.74
_diffrn_reflns_theta_max 71.74
_diffrn_reflns_theta_min 3.74
_diffrn_source 'Nova (Cu) X-ray Source'
_exptl_absorpt_coefficient_mu 0.767
_exptl_absorpt_correction_T_max 1.00000
_exptl_absorpt_correction_T_min 0.80488
_exptl_absorpt_correction_type multi-scan
_exptl_absorpt_process_details
;
CrysAlisPro, Agilent Technologies,
Version 1.171.35.21 (release 20-01-2012 CrysAlis171 .NET)
(compiled Jan 23 2012,18:06:46)
Empirical absorption correction using spherical harmonics,
 implemented in SCALE3 ABSPACK scaling algorithm.
;
_exptl_crystal_colour colorless
_exptl_crystal_density_diffrn 1.327
_exptl_crystal_density_method 'not measured'
_exptl_crystal_description block
_exptl_crystal_F_000 1224
_exptl_crystal_size_max 0.2
_exptl_crystal_size_mid 0.2
_exptl_crystal_size_min 0.1
_refine_diff_density_max 0.179
_refine_diff_density_min -0.179
_refine_diff_density_rms 0.033
_refine_ls_abs_structure_details 'Flack H D (1983), Acta Cryst. A39, 876-881'
_refine_ls_abs_structure_Flack 0.03(12)
_refine_ls_extinction_method none
_refine_ls_goodness_of_fit_ref 1.033
_refine_ls_hydrogen_treatment constr
_refine_ls_matrix_type full
_refine_ls_number_parameters 384
_refine_ls_number_reflns 5604
_refine_ls_number_restraints 0
_refine_ls_restrained_S_all 1.033
_refine_ls_R_factor_all 0.0347
_refine_ls_R_factor_gt 0.0322
_refine_ls_shift/su_max 0.001
_refine_ls_shift/su_mean 0.000
_refine_ls_structure_factor_coef Fsqd
_refine_ls_weighting_details 'calc w=1/[\s^2^(Fo^2^)+(0.0461P)^2^+0.2716P] where P=(Fo^2^+2Fc^2^)/3'
_refine_ls_weighting_scheme calc
_refine_ls_wR_factor_gt 0.0809
_refine_ls_wR_factor_ref 0.0831
_reflns_number_gt 5323
_reflns_number_total 5604
_reflns_threshold_expression >2sigma(I)
_cod_data_source_file np500988m_si_003.cif
_cod_data_source_block wtz_ws_8_140616
_cod_depositor_comments 'Adding full bibliography for 1518630--1518631.cif.'
_cod_database_code 1518630
_reflns_odcompleteness_completeness 99.38
_reflns_odcompleteness_iscentric 1
_reflns_odcompleteness_theta 71.98
_olex2_refinement_description
;
1. Others
 Fixed Uiso: H4(0.046) H12(0.036) H13(0.031) H15(0.035) H17(0.029) H20A(0.032)
 H20B(0.032) H21(0.039) H22A(0.037) H22B(0.037) H23A(0.034) H23B(0.034)
 H25(0.043) H26(0.044) H27(0.028) H28A(0.044) H28B(0.044) H28C(0.044)
 H30(0.043) H31A(0.046) H31B(0.046) H31C(0.046) H33A(0.047) H33B(0.047)
 H33C(0.047) H34(0.034) H35A(0.033) H35B(0.033) H36(0.046) H37(0.042)
 H38(0.042) H39A(0.048) H39B(0.048) H39C(0.048) H40(0.032) H41(0.05)
 H42A(0.032) H42B(0.032)
 Fixed X: H4(0.1057) H12(0.3177) H13(0.0852) H15(0.396) H17(0.3331)
 H20A(0.2944) H20B(0.1719) H21(0.2084) H22A(0.5538) H22B(0.5716) H23A(0.3392)
 H23B(0.3477) H25(0.3516) H26(0.2465) H27(0.3453) H28A(0.3406) H28B(0.1937)
 H28C(0.3043) H30(0.4011) H31A(-0.0956) H31B(-0.1121) H31C(-0.0898)
 H33A(0.5325) H33B(0.6695) H33C(0.5616) H34(0.6748) H35A(0.3539) H35B(0.3006)
 H36(0.1553) H37(-0.0164) H38(0.4213) H39A(-0.0341) H39B(0.0998) H39C(0.0506)
 H40(0.0171) H41(0.0228) H42A(-0.0255) H42B(-0.0255)
 Fixed Y: H4(1.3115) H12(1.5239) H13(1.2923) H15(1.5837) H17(1.268)
 H20A(0.9851) H20B(0.9217) H21(0.8848) H22A(1.0283) H22B(1.0493) H23A(1.0045)
 H23B(1.0901) H25(1.6781) H26(0.777) H27(1.1114) H28A(1.3326) H28B(1.2904)
 H28C(1.2335) H30(1.7859) H31A(1.1036) H31B(1.1957) H31C(1.1996) H33A(1.3768)
 H33B(1.3245) H33C(1.3481) H34(1.1739) H35A(1.0184) H35B(1.1145) H36(0.6297)
 H37(0.695) H38(1.7384) H39A(1.096) H39B(1.0878) H39C(1.1852) H40(1.0046)
 H41(0.5886) H42A(1.0849) H42B(0.9855)
 Fixed Z: H4(0.2613) H12(0.0911) H13(0.1356) H15(0.278) H17(0.2069)
 H20A(0.2066) H20B(0.2299) H21(-0.0071) H22A(0.1113) H22B(0.0372) H23A(0.0721)
 H23B(0.0252) H25(0.0644) H26(-0.0886) H27(0.1606) H28A(0.0361) H28B(0.0486)
 H28C(0.0098) H30(0.1446) H31A(0.2008) H31B(0.1611) H31C(0.2363) H33A(0.0913)
 H33B(0.109) H33C(0.1633) H34(0.0924) H35A(0.3085) H35B(0.3347) H36(-0.0814)
 H37(0.0889) H38(0.2511) H39A(0.0755) H39B(0.033) H39C(0.0578) H40(0.1658)
 H41(0.0074) H42A(0.3146) H42B(0.2826)
;
_olex2_submission_special_instructions 'No special instructions were received'

loop_
_space_group_symop_id
_space_group_symop_operation_xyz
1 'x, y, z'
2 '-x+1/2, -y, z+1/2'
3 'x+1/2, -y+1/2, -z'
4 '-x, y+1/2, -z+1/2'

loop_
_atom_site_label
_atom_site_type_symbol
_atom_site_fract_x
_atom_site_fract_y
_atom_site_fract_z
_atom_site_U_iso_or_equiv
_atom_site_adp_type
_atom_site_occupancy
_atom_site_calc_flag
_atom_site_refinement_flags_posn
O1 O 0.14221(12) 0.93963(7) 0.10454(5) 0.0290(2) Uani 1 d .
O2 O 0.30228(11) 1.38554(7) 0.15661(5) 0.0259(2) Uani 1 d .
O3 O 0.16480(11) 1.14755(6) 0.24589(4) 0.0227(2) Uani 1 d .
O4 O 0.07763(13) 1.33027(7) 0.22614(5) 0.0308(2) Uani 1 d .
H4 H 0.1057 1.3115 0.2613 0.046 Uiso 1 calc GR
O5 O 0.21418(12) 1.00610(8) 0.37888(5) 0.0328(3) Uani 1 d .
O6 O -0.03643(14) 0.85411(9) 0.14058(5) 0.0413(3) Uani 1 d .
C7 C 0.16215(16) 1.05409(10) 0.26986(6) 0.0239(3) Uani 1 d .
O8 O 0.37174(15) 1.40948(8) 0.25999(5) 0.0391(3) Uani 1 d .
C9 C 0.35476(16) 1.53796(10) 0.18733(7) 0.0262(3) Uani 1 d .
C10 C 0.34285(17) 1.23319(10) 0.10873(6) 0.0240(3) Uani 1 d .
C11 C 0.34296(17) 1.43852(10) 0.20660(7) 0.0267(3) Uani 1 d .
C12 C 0.34013(18) 1.56668(11) 0.12317(7) 0.0302(3) Uani 1 d .
H12 H 0.3177 1.5239 0.0911 0.036 Uiso 1 calc R
C13 C 0.12965(17) 1.27251(10) 0.17596(7) 0.0256(3) Uani 1 d .
H13 H 0.0852 1.2923 0.1356 0.031 Uiso 1 calc R
C14 C 0.07770(18) 0.98832(11) 0.36982(7) 0.0297(3) Uani 1 d .
C15 C 0.38593(16) 1.60264(11) 0.23521(7) 0.0292(3) Uani 1 d .
H15 H 0.3960 1.5837 0.2780 0.035 Uiso 1 calc R
C16 C 0.50195(17) 1.23861(10) 0.10720(6) 0.0265(3) Uani 1 d .
C17 C 0.28435(17) 1.28665(10) 0.16737(6) 0.0245(3) Uani 1 d .
H17 H 0.3331 1.2680 0.2069 0.029 Uiso 1 calc R
O18 O 0.01231(14) 0.94710(9) 0.40995(5) 0.0412(3) Uani 1 d .
C19 C 0.09024(16) 1.17060(10) 0.18690(6) 0.0246(3) Uani 1 d .
C20 C 0.19612(17) 0.98382(10) 0.21579(7) 0.0263(3) Uani 1 d .
H20A H 0.2944 0.9851 0.2066 0.032 Uiso 1 calc R
H20B H 0.1719 0.9217 0.2299 0.032 Uiso 1 calc R
C21 C 0.17049(19) 0.82568(11) -0.00415(7) 0.0327(3) Uani 1 d .
H21 H 0.2084 0.8848 -0.0071 0.039 Uiso 1 calc R
C22 C 0.52779(17) 1.07055(11) 0.07680(7) 0.0309(3) Uani 1 d .
H22A H 0.5538 1.0283 0.1113 0.037 Uiso 1 calc R
H22B H 0.5716 1.0493 0.0372 0.037 Uiso 1 calc R
C23 C 0.37169(17) 1.06786(11) 0.06816(7) 0.0283(3) Uani 1 d .
H23A H 0.3392 1.0045 0.0721 0.034 Uiso 1 calc R
H23B H 0.3477 1.0901 0.0252 0.034 Uiso 1 calc R
C24 C 0.05716(18) 0.86610(11) 0.10275(7) 0.0294(3) Uani 1 d .
C25 C 0.3591(2) 1.65917(12) 0.10734(8) 0.0360(4) Uani 1 d .
H25 H 0.3516 1.6781 0.0644 0.043 Uiso 1 calc R
C26 C 0.1935(2) 0.76076(12) -0.05270(8) 0.0369(4) Uani 1 d .
H26 H 0.2465 0.7770 -0.0886 0.044 Uiso 1 calc R
C27 C 0.30125(16) 1.12878(10) 0.11962(6) 0.0237(3) Uani 1 d .
H27 H 0.3453 1.1114 0.1606 0.028 Uiso 1 calc R
C28 C 0.29037(18) 1.27656(11) 0.04474(7) 0.0292(3) Uani 1 d .
H28A H 0.3406 1.3326 0.0361 0.044 Uiso 1 calc GR
H28B H 0.1937 1.2904 0.0486 0.044 Uiso 1 calc GR
H28C H 0.3043 1.2335 0.0098 0.044 Uiso 1 calc GR
C29 C 0.14411(16) 1.10819(10) 0.12991(6) 0.0245(3) Uani 1 d .
C30 C 0.38937(19) 1.72376(11) 0.15527(9) 0.0361(4) Uani 1 d .
H30 H 0.4011 1.7859 0.1446 0.043 Uiso 1 calc R
C31 C -0.06644(17) 1.16705(11) 0.19724(7) 0.0304(3) Uani 1 d .
H31A H -0.0956 1.1036 0.2008 0.046 Uiso 1 calc GR
H31B H -0.1121 1.1957 0.1611 0.046 Uiso 1 calc GR
H31C H -0.0898 1.1996 0.2363 0.046 Uiso 1 calc GR
C32 C 0.08972(18) 0.80085(11) 0.04912(7) 0.0295(3) Uani 1 d .
C33 C 0.57284(18) 1.33035(11) 0.11875(7) 0.0313(3) Uani 1 d .
H33A H 0.5325 1.3768 0.0913 0.047 Uiso 1 calc GR
H33B H 0.6695 1.3245 0.1090 0.047 Uiso 1 calc GR
H33C H 0.5616 1.3481 0.1633 0.047 Uiso 1 calc GR
C34 C 0.57959(18) 1.16523(11) 0.09267(6) 0.0287(3) Uani 1 d .
H34 H 0.6748 1.1739 0.0924 0.034 Uiso 1 calc R
C35 C 0.27297(17) 1.05184(11) 0.32343(6) 0.0277(3) Uani 1 d .
H35A H 0.3539 1.0184 0.3085 0.033 Uiso 1 calc R
H35B H 0.3006 1.1145 0.3347 0.033 Uiso 1 calc R
C36 C 0.1389(2) 0.67249(12) -0.04855(8) 0.0387(4) Uani 1 d .
H36 H 0.1553 0.6297 -0.0814 0.046 Uiso 1 calc R
C37 C 0.0362(2) 0.71192(11) 0.05308(8) 0.0350(4) Uani 1 d .
H37 H -0.0164 0.6950 0.0889 0.042 Uiso 1 calc R
C38 C 0.40193(18) 1.69510(11) 0.21895(8) 0.0346(4) Uani 1 d .
H38 H 0.4213 1.7384 0.2511 0.042 Uiso 1 calc R
C39 C 0.05692(18) 1.12047(12) 0.06826(7) 0.0321(3) Uani 1 d .
H39A H -0.0341 1.0960 0.0755 0.048 Uiso 1 calc GR
H39B H 0.0998 1.0878 0.0330 0.048 Uiso 1 calc GR
H39C H 0.0506 1.1852 0.0578 0.048 Uiso 1 calc GR
C40 C 0.11559(17) 1.00827(10) 0.15501(7) 0.0264(3) Uani 1 d .
H40 H 0.0171 1.0046 0.1658 0.032 Uiso 1 calc R
C41 C 0.0599(2) 0.64796(12) 0.00445(8) 0.0417(4) Uani 1 d .
H41 H 0.0228 0.5886 0.0074 0.050 Uiso 1 calc R
C42 C 0.02954(17) 1.02978(11) 0.30684(7) 0.0265(3) Uani 1 d .
H42A H -0.0255 1.0849 0.3146 0.032 Uiso 1 calc R
H42B H -0.0255 0.9855 0.2826 0.032 Uiso 1 calc R

loop_
_atom_site_aniso_label
_atom_site_aniso_U_11
_atom_site_aniso_U_22
_atom_site_aniso_U_33
_atom_site_aniso_U_23
_atom_site_aniso_U_13
_atom_site_aniso_U_12
O1 0.0332(6) 0.0247(5) 0.0291(5) -0.0055(4) 0.0024(4) -0.0071(5)
O2 0.0313(6) 0.0208(5) 0.0256(4) 0.0002(4) -0.0012(4) -0.0003(4)
O3 0.0247(5) 0.0196(5) 0.0238(4) 0.0014(3) -0.0002(4) 0.0004(4)
O4 0.0361(6) 0.0254(5) 0.0310(5) 0.0003(4) 0.0058(5) 0.0058(5)
O5 0.0357(6) 0.0362(6) 0.0264(5) 0.0049(4) -0.0022(4) -0.0036(5)
O6 0.0489(8) 0.0399(7) 0.0353(6) -0.0073(5) 0.0113(5) -0.0172(6)
C7 0.0248(8) 0.0205(7) 0.0265(6) 0.0011(5) -0.0012(6) -0.0013(6)
O8 0.0604(8) 0.0297(6) 0.0272(5) 0.0005(4) -0.0082(5) 0.0007(6)
C9 0.0216(7) 0.0242(7) 0.0328(7) -0.0006(5) 0.0011(6) 0.0010(6)
C10 0.0261(8) 0.0230(7) 0.0230(6) 0.0004(5) 0.0001(6) -0.0015(6)
C11 0.0286(8) 0.0246(7) 0.0270(6) -0.0030(5) -0.0005(6) 0.0010(7)
C12 0.0314(8) 0.0266(7) 0.0325(7) -0.0013(6) -0.0013(6) 0.0002(7)
C13 0.0282(8) 0.0221(7) 0.0264(6) 0.0005(5) 0.0014(6) 0.0038(6)
C14 0.0378(9) 0.0258(7) 0.0257(6) -0.0014(5) 0.0022(6) -0.0030(7)
C15 0.0268(8) 0.0300(8) 0.0308(7) -0.0033(6) 0.0003(6) 0.0010(7)
C16 0.0306(8) 0.0268(7) 0.0221(6) -0.0002(5) 0.0019(6) -0.0029(7)
C17 0.0302(8) 0.0197(6) 0.0234(6) 0.0016(5) -0.0005(6) 0.0007(6)
O18 0.0497(8) 0.0440(7) 0.0298(5) 0.0058(5) 0.0060(5) -0.0122(6)
C19 0.0230(7) 0.0248(7) 0.0259(6) 0.0008(5) -0.0016(5) 0.0024(6)
C20 0.0301(8) 0.0209(7) 0.0279(6) -0.0010(5) 0.0014(6) -0.0007(6)
C21 0.0394(9) 0.0289(8) 0.0298(7) 0.0000(6) -0.0012(6) -0.0045(8)
C22 0.0328(9) 0.0287(8) 0.0311(7) -0.0060(6) 0.0049(6) 0.0005(7)
C23 0.0315(8) 0.0260(7) 0.0274(6) -0.0054(6) 0.0038(6) -0.0038(7)
C24 0.0347(9) 0.0275(7) 0.0260(6) 0.0007(5) -0.0016(6) -0.0064(7)
C25 0.0407(10) 0.0315(8) 0.0358(7) 0.0038(6) 0.0010(7) -0.0011(8)
C26 0.0427(10) 0.0385(9) 0.0293(7) -0.0019(6) -0.0001(7) 0.0015(8)
C27 0.0259(8) 0.0236(7) 0.0216(6) -0.0011(5) 0.0001(5) -0.0009(6)
C28 0.0328(8) 0.0304(7) 0.0245(6) 0.0014(6) 0.0004(6) -0.0029(7)
C29 0.0254(7) 0.0236(7) 0.0246(6) -0.0013(5) -0.0010(6) -0.0002(6)
C30 0.0356(10) 0.0223(7) 0.0504(9) 0.0014(7) 0.0047(7) -0.0029(7)
C31 0.0262(8) 0.0310(8) 0.0341(7) 0.0014(6) -0.0008(6) 0.0013(7)
C32 0.0348(9) 0.0260(7) 0.0276(7) -0.0014(5) -0.0041(6) -0.0031(7)
C33 0.0315(9) 0.0282(8) 0.0343(7) 0.0000(6) 0.0035(6) -0.0039(7)
C34 0.0280(8) 0.0326(8) 0.0256(6) -0.0014(6) 0.0019(6) -0.0025(7)
C35 0.0285(8) 0.0264(7) 0.0283(7) 0.0037(5) -0.0021(6) -0.0021(7)
C36 0.0460(11) 0.0329(9) 0.0373(8) -0.0104(7) -0.0061(7) 0.0003(8)
C37 0.0401(10) 0.0287(8) 0.0363(7) -0.0010(6) 0.0002(7) -0.0068(8)
C38 0.0304(9) 0.0298(8) 0.0437(8) -0.0094(6) 0.0014(7) -0.0022(7)
C39 0.0303(8) 0.0358(8) 0.0303(7) 0.0002(6) -0.0054(6) -0.0038(7)
C40 0.0293(8) 0.0238(7) 0.0260(6) -0.0041(5) 0.0009(6) -0.0026(6)
C41 0.0503(11) 0.0277(8) 0.0471(9) -0.0068(7) -0.0019(8) -0.0069(8)
C42 0.0285(8) 0.0243(7) 0.0267(6) -0.0012(5) 0.0003(6) -0.0018(6)

loop_
_atom_type_symbol
_atom_type_description
_atom_type_scat_dispersion_real
_atom_type_scat_dispersion_imag
_atom_type_scat_source
C C 0.0181 0.0091 'International Tables Vol C Tables 4.2.6.8 and 6.1.1.4'
H H 0.0000 0.0000 'International Tables Vol C Tables 4.2.6.8 and 6.1.1.4'
O O 0.0492 0.0322 'International Tables Vol C Tables 4.2.6.8 and 6.1.1.4'

loop_
_geom_angle_atom_site_label_1
_geom_angle_atom_site_label_2
_geom_angle_atom_site_label_3
_geom_angle
C24 O1 C40 116.54(11)
C11 O2 C17 118.41(11)
C7 O3 C19 119.62(10)
C13 O4 H4 109.5
C14 O5 C35 111.20(11)
O3 C7 C20 111.31(11)
O3 C7 C35 104.75(11)
O3 C7 C42 113.63(12)
C35 C7 C20 110.91(12)
C42 C7 C20 112.84(12)
C42 C7 C35 102.75(11)
C12 C9 C11 122.05(13)
C15 C9 C11 118.11(13)
C15 C9 C12 119.80(14)
C16 C10 C17 110.93(12)
C16 C10 C27 107.86(12)
C16 C10 C28 106.85(12)
C17 C10 C27 105.78(11)
C17 C10 C28 110.32(12)
C28 C10 C27 115.11(12)
O2 C11 C9 111.36(12)
O8 C11 O2 124.73(14)
O8 C11 C9 123.85(13)
C9 C12 H12 120.1
C25 C12 C9 119.76(14)
C25 C12 H12 120.1
O4 C13 H13 107.1
O4 C13 C17 110.80(12)
O4 C13 C19 111.46(11)
C17 C13 H13 107.1
C17 C13 C19 112.95(12)
C19 C13 H13 107.1
O5 C14 C42 110.19(13)
O18 C14 O5 120.74(14)
O18 C14 C42 129.03(16)
C9 C15 H15 120.1
C38 C15 C9 119.86(14)
C38 C15 H15 120.1
C33 C16 C10 119.68(13)
C34 C16 C10 121.85(14)
C34 C16 C33 118.38(15)
O2 C17 C10 109.06(11)
O2 C17 C13 105.47(12)
O2 C17 H17 109.8
C10 C17 H17 109.8
C13 C17 C10 112.69(12)
C13 C17 H17 109.8
O3 C19 C13 102.63(11)
O3 C19 C29 109.36(11)
O3 C19 C31 111.53(11)
C13 C19 C29 110.86(11)
C31 C19 C13 107.36(12)
C31 C19 C29 114.45(13)
C7 C20 H20A 109.7
C7 C20 H20B 109.7
H20A C20 H20B 108.2
C40 C20 C7 109.62(12)
C40 C20 H20A 109.7
C40 C20 H20B 109.7
C26 C21 H21 120.5
C26 C21 C32 119.01(15)
C32 C21 H21 120.5
H22A C22 H22B 107.8
C23 C22 H22A 109.1
C23 C22 H22B 109.1
C34 C22 H22A 109.1
C34 C22 H22B 109.1
C34 C22 C23 112.51(13)
C22 C23 H23A 109.6
C22 C23 H23B 109.6
C22 C23 C27 110.17(12)
H23A C23 H23B 108.1
C27 C23 H23A 109.6
C27 C23 H23B 109.6
O1 C24 C32 112.98(13)
O6 C24 O1 123.70(14)
O6 C24 C32 123.33(14)
C12 C25 H25 119.8
C12 C25 C30 120.34(15)
C30 C25 H25 119.8
C21 C26 H26 119.5
C36 C26 C21 121.00(16)
C36 C26 H26 119.5
C10 C27 H27 104.9
C23 C27 C10 109.52(12)
C23 C27 H27 104.9
C23 C27 C29 114.62(12)
C29 C27 C10 116.71(12)
C29 C27 H27 104.9
C10 C28 H28A 109.5
C10 C28 H28B 109.5
C10 C28 H28C 109.5
H28A C28 H28B 109.5
H28A C28 H28C 109.5
H28B C28 H28C 109.5
C27 C29 C19 108.41(11)
C39 C29 C19 111.82(12)
C39 C29 C27 113.56(12)
C39 C29 C40 106.55(12)
C40 C29 C19 102.86(11)
C40 C29 C27 113.17(12)
C25 C30 H30 120.2
C38 C30 C25 119.65(15)
C38 C30 H30 120.2
C19 C31 H31A 109.5
C19 C31 H31B 109.5
C19 C31 H31C 109.5
H31A C31 H31B 109.5
H31A C31 H31C 109.5
H31B C31 H31C 109.5
C21 C32 C24 122.88(14)
C37 C32 C21 119.57(14)
C37 C32 C24 117.55(14)
C16 C33 H33A 109.5
C16 C33 H33B 109.5
C16 C33 H33C 109.5
H33A C33 H33B 109.5
H33A C33 H33C 109.5
H33B C33 H33C 109.5
C16 C34 C22 125.96(16)
C16 C34 H34 117.0
C22 C34 H34 117.0
O5 C35 C7 107.77(12)
O5 C35 H35A 110.2
O5 C35 H35B 110.2
C7 C35 H35A 110.2
C7 C35 H35B 110.2
H35A C35 H35B 108.5
C26 C36 H36 120.1
C41 C36 C26 119.82(15)
C41 C36 H36 120.1
C32 C37 H37 119.6
C41 C37 C32 120.83(16)
C41 C37 H37 119.6
C15 C38 H38 119.7
C30 C38 C15 120.56(14)
C30 C38 H38 119.7
C29 C39 H39A 109.5
C29 C39 H39B 109.5
C29 C39 H39C 109.5
H39A C39 H39B 109.5
H39A C39 H39C 109.5
H39B C39 H39C 109.5
O1 C40 C20 109.96(12)
O1 C40 C29 111.05(11)
O1 C40 H40 107.3
C20 C40 C29 113.52(12)
C20 C40 H40 107.3
C29 C40 H40 107.3
C36 C41 C37 119.76(16)
C36 C41 H41 120.1
C37 C41 H41 120.1
C7 C42 H42A 110.7
C7 C42 H42B 110.7
C14 C42 C7 105.15(13)
C14 C42 H42A 110.7
C14 C42 H42B 110.7
H42A C42 H42B 108.8

loop_
_geom_bond_atom_site_label_1
_geom_bond_atom_site_label_2
_geom_bond_distance
O1 C24 1.3423(19)
O1 C40 1.4590(17)
O2 C11 1.3422(17)
O2 C17 1.4529(17)
O3 C7 1.4352(16)
O3 C19 1.4531(16)
O4 H4 0.8200
O4 C13 1.4205(17)
O5 C14 1.358(2)
O5 C35 1.4376(17)
O6 C24 1.208(2)
C7 C20 1.5420(19)
C7 C35 1.540(2)
C7 C42 1.533(2)
O8 C11 1.2107(18)
C9 C11 1.492(2)
C9 C12 1.394(2)
C9 C15 1.391(2)
C10 C16 1.542(2)
C10 C17 1.5419(19)
C10 C27 1.5740(19)
C10 C28 1.5465(19)
C12 H12 0.9300
C12 C25 1.385(2)
C13 H13 0.9800
C13 C17 1.521(2)
C13 C19 1.534(2)
C14 O18 1.1994(19)
C14 C42 1.504(2)
C15 H15 0.9300
C15 C38 1.383(2)
C16 C33 1.509(2)
C16 C34 1.331(2)
C17 H17 0.9800
C19 C29 1.5694(19)
C19 C31 1.532(2)
C20 H20A 0.9700
C20 H20B 0.9700
C20 C40 1.518(2)
C21 H21 0.9300
C21 C26 1.389(2)
C21 C32 1.395(2)
C22 H22A 0.9700
C22 H22B 0.9700
C22 C23 1.521(2)
C22 C34 1.490(2)
C23 H23A 0.9700
C23 H23B 0.9700
C23 C27 1.5371(19)
C24 C32 1.486(2)
C25 H25 0.9300
C25 C30 1.389(2)
C26 H26 0.9300
C26 C36 1.380(2)
C27 H27 0.9800
C27 C29 1.563(2)
C28 H28A 0.9600
C28 H28B 0.9600
C28 H28C 0.9600
C29 C39 1.5364(19)
C29 C40 1.555(2)
C30 H30 0.9300
C30 C38 1.382(3)
C31 H31A 0.9600
C31 H31B 0.9600
C31 H31C 0.9600
C32 C37 1.385(2)
C33 H33A 0.9600
C33 H33B 0.9600
C33 H33C 0.9600
C34 H34 0.9300
C35 H35A 0.9700
C35 H35B 0.9700
C36 H36 0.9300
C36 C41 1.380(3)
C37 H37 0.9300
C37 C41 1.382(2)
C38 H38 0.9300
C39 H39A 0.9600
C39 H39B 0.9600
C39 H39C 0.9600
C40 H40 0.9800
C41 H41 0.9300
C42 H42A 0.9700
C42 H42B 0.9700

loop_
_geom_torsion_atom_site_label_1
_geom_torsion_atom_site_label_2
_geom_torsion_atom_site_label_3
_geom_torsion_atom_site_label_4
_geom_torsion
O1 C24 C32 C21 -17.8(2)
O1 C24 C32 C37 162.36(15)
O3 C7 C20 C40 -45.46(16)
O3 C7 C35 O5 133.51(12)
O3 C7 C42 C14 -129.32(12)
O3 C19 C29 C27 -61.27(14)
O3 C19 C29 C39 172.78(12)
O3 C19 C29 C40 58.82(14)
O4 C13 C17 O2 -55.06(13)
O4 C13 C17 C10 -173.93(11)
O4 C13 C19 O3 -65.24(14)
O4 C13 C19 C29 178.09(12)
O4 C13 C19 C31 52.42(15)
O5 C14 C42 C7 14.15(16)
O6 C24 C32 C21 161.99(17)
O6 C24 C32 C37 -17.8(2)
C7 O3 C19 C13 -175.48(11)
C7 O3 C19 C29 -57.74(16)
C7 O3 C19 C31 69.86(16)
C7 C20 C40 O1 -177.38(12)
C7 C20 C40 C29 57.53(16)
C9 C12 C25 C30 -1.6(3)
C9 C15 C38 C30 -1.0(3)
C10 C16 C34 C22 -0.5(2)
C10 C27 C29 C19 -54.00(14)
C10 C27 C29 C39 70.93(15)
C10 C27 C29 C40 -167.43(11)
C11 O2 C17 C10 -138.66(13)
C11 O2 C17 C13 100.08(14)
C11 C9 C12 C25 -176.66(16)
C11 C9 C15 C38 178.03(15)
C12 C9 C11 O2 -6.9(2)
C12 C9 C11 O8 170.46(17)
C12 C9 C15 C38 0.1(2)
C12 C25 C30 C38 0.7(3)
C13 C19 C29 C27 51.18(14)
C13 C19 C29 C39 -74.77(16)
C13 C19 C29 C40 171.27(12)
C14 O5 C35 C7 -6.49(16)
C15 C9 C11 O2 175.25(14)
C15 C9 C11 O8 -7.4(3)
C15 C9 C12 C25 1.1(2)
C16 C10 C17 O2 70.91(15)
C16 C10 C17 C13 -172.32(12)
C16 C10 C27 C23 -53.75(15)
C16 C10 C27 C29 173.94(11)
C17 O2 C11 O8 3.2(2)
C17 O2 C11 C9 -179.42(13)
C17 C10 C16 C33 -45.19(16)
C17 C10 C16 C34 138.28(13)
C17 C10 C27 C23 -172.51(12)
C17 C10 C27 C29 55.18(15)
C17 C13 C19 O3 60.27(13)
C17 C13 C19 C29 -56.40(15)
C17 C13 C19 C31 177.93(11)
O18 C14 C42 C7 -167.99(16)
C19 O3 C7 C20 49.18(17)
C19 O3 C7 C35 169.10(11)
C19 O3 C7 C42 -79.54(14)
C19 C13 C17 O2 179.07(10)
C19 C13 C17 C10 60.20(14)
C19 C29 C40 O1 172.38(12)
C19 C29 C40 C20 -63.12(15)
C20 C7 C35 O5 -106.30(13)
C20 C7 C42 C14 102.75(13)
C21 C26 C36 C41 0.1(3)
C21 C32 C37 C41 -1.0(3)
C22 C23 C27 C10 64.80(16)
C22 C23 C27 C29 -161.80(12)
C23 C22 C34 C16 9.1(2)
C23 C27 C29 C19 176.06(12)
C23 C27 C29 C39 -59.02(16)
C23 C27 C29 C40 62.63(15)
C24 O1 C40 C20 90.11(15)
C24 O1 C40 C29 -143.41(13)
C24 C32 C37 C41 178.78(17)
C25 C30 C38 C15 0.6(3)
C26 C21 C32 C24 -178.76(16)
C26 C21 C32 C37 1.1(3)
C26 C36 C41 C37 -0.1(3)
C27 C10 C16 C33 -160.60(12)
C27 C10 C16 C34 22.87(17)
C27 C10 C17 O2 -172.39(11)
C27 C10 C17 C13 -55.63(15)
C27 C29 C40 O1 -70.87(15)
C27 C29 C40 C20 53.63(16)
C28 C10 C16 C33 75.10(15)
C28 C10 C16 C34 -101.43(15)
C28 C10 C17 O2 -47.30(17)
C28 C10 C17 C13 69.47(15)
C28 C10 C27 C23 65.42(17)
C28 C10 C27 C29 -66.89(16)
C31 C19 C29 C27 172.79(12)
C31 C19 C29 C39 46.84(17)
C31 C19 C29 C40 -67.12(15)
C32 C21 C26 C36 -0.6(3)
C32 C37 C41 C36 0.6(3)
C33 C16 C34 C22 -177.03(13)
C34 C22 C23 C27 -40.66(17)
C35 O5 C14 O18 177.04(14)
C35 O5 C14 C42 -4.89(17)
C35 C7 C20 C40 -161.67(12)
C35 C7 C42 C14 -16.74(14)
C39 C29 C40 O1 54.63(16)
C39 C29 C40 C20 179.13(13)
C40 O1 C24 O6 -1.1(2)
C40 O1 C24 C32 178.75(13)
C42 C7 C20 C40 83.68(15)
C42 C7 C35 O5 14.52(15)
